data_7710750
loop_
_publ_author_name
'Stevens, Matthew Philip'
'Spray, Emily'
'Vitorica-Yrzebal, Inigo'
'Singh, Kuldip'
'Timmermann, Vanessa M.'
'Sotorrios, Lia'
'Macgregor, Stuart Alan'
'Ortu, Fabrizio'

_publ_section_title
;
 Synthesis, Characterisation and Reactivity of Group 2 Complexes with a
 Thiopyridyl Scorpionate Ligand
;
_journal_name_full 'Dalton Transactions'
_journal_paper_doi 10.1039/D2DT02012B
_journal_year 2022
_chemical_formula_moiety 'C30 H40 Mg2 N4 O2 S4 Si2'
_chemical_formula_sum 'C30 H40 Mg2 N4 O2 S4 Si2'
_chemical_formula_weight 721.70
_chemical_name_systematic 'Magnesium bis(2-thiopyridyl)methylmethanide trimethylsiloxide'
_chemical_properties_physical Air-sensitive,Moisture-sensitive,Heat-sensitive,Oxygen-sensitive
_space_group_crystal_system monoclinic
_space_group_IT_number 14
_space_group_name_Hall '-P 2yn'
_space_group_name_H-M_alt 'P 1 21/n 1'
_atom_sites_solution_hydrogens geom
_atom_sites_solution_primary direct
_audit_creation_date 2021-02-20
_audit_creation_method
;
Olex2 1.3
(compiled 2020.11.12 svn.r5f609507 for OlexSys, GUI svn.r6272)
;
_audit_update_record
;
2021-07-20 deposited with the CCDC.	2022-07-15 downloaded from the CCDC.
;
_cell_angle_alpha 90
_cell_angle_beta 94.6324(12)
_cell_angle_gamma 90
_cell_formula_units_Z 2
_cell_length_a 13.12561(18)
_cell_length_b 9.98641(13)
_cell_length_c 13.71565(17)
_cell_measurement_reflns_used 7202
_cell_measurement_temperature 100.03(11)
_cell_measurement_theta_max 75.1050
_cell_measurement_theta_min 4.4750
_cell_volume 1791.94(4)
_computing_cell_refinement 'CrysAlisPro 1.171.40.53 (Rigaku OD, 2019)'
_computing_data_collection 'CrysAlisPro 1.171.40.53 (Rigaku OD, 2019)'
_computing_data_reduction 'CrysAlisPro 1.171.40.53 (Rigaku OD, 2019)'
_computing_molecular_graphics 'Olex2 1.3 (Dolomanov et al., 2009)'
_computing_publication_material 'Olex2 1.3 (Dolomanov et al., 2009)'
_computing_structure_refinement 'SHELXL 2018/3 (Sheldrick, 2015)'
_computing_structure_solution 'SHELXS  (Sheldrick, 2008)'
_diffrn_ambient_environment N~2~
_diffrn_ambient_temperature 100.03(11)
_diffrn_detector 'CCD plate'
_diffrn_detector_area_resol_mean 10.0000
_diffrn_measured_fraction_theta_full 1.000
_diffrn_measured_fraction_theta_max 0.970
_diffrn_measurement_details
;
List of Runs (angles in degrees, time in seconds):

  # Type    Start    End  Width  t~exp~   \w     \q     \k     \f   Frames
#--------------------------------------------------------------------------
  1  \w    -28.00  24.00   1.00    1.00    --  -44.33 -10.00-106.00   52
  2  \w    -79.00 -44.00   1.00    1.00    --  -44.33 -10.00-106.00   35
  3  \w   -128.00 -95.00   1.00    1.00    --  -44.33  10.00  66.00   33
  4  \w   -197.00 -63.00   1.00    1.00    -- -107.20 -10.00-106.00  134
  5  \w    -24.00  93.00   1.00    1.00    --    5.00  57.00-180.00  117
  6  \w    -76.00  45.00   1.00    1.00    --  -44.33  57.00 120.00  121
  7  \w    -91.00 -64.00   1.00    1.00    -- -107.20  76.00 -60.00   27
  8  \w    -61.00 -35.00   1.00    1.00    -- -107.20  57.00 -90.00   26
  9  \w   -117.00 -90.00   1.00    1.00    -- -107.20  76.00-120.00   27
 10  \w   -148.00 -20.00   1.00    1.00    -- -107.20  76.00-150.00  128
 11  \w    -64.00 -19.00   1.00    1.00    -- -107.20  57.00-150.00   45
 12  \w   -101.00 -72.00   1.00    1.00    -- -107.20  57.00-150.00   29
 13  \w   -139.00 -35.00   1.00    1.00    -- -107.20  57.00   0.00  104
 14  \w   -139.00-101.00   1.00    1.00    -- -107.20  57.00 -90.00   38
 15  \w   -123.00 -96.00   1.00    1.00    -- -107.20  76.00 -60.00   27
 16  \w    -70.00 -20.00   1.00    1.00    -- -107.20  10.00  66.00   50
;
_diffrn_measurement_device 'four-circle diffractometer'
_diffrn_measurement_device_type 'XtaLAB AFC11 (RINC): Kappa single'
_diffrn_measurement_method '\w scans'
_diffrn_orient_matrix_type 'CrysAlisPro convention (1999,Acta A55,543-557)'
_diffrn_orient_matrix_UB_11 0.1144592000
_diffrn_orient_matrix_UB_12 0.0201218000
_diffrn_orient_matrix_UB_13 -0.0128995000
_diffrn_orient_matrix_UB_21 0.0236796000
_diffrn_orient_matrix_UB_22 -0.0071788000
_diffrn_orient_matrix_UB_23 0.1116485000
_diffrn_orient_matrix_UB_31 0.0140146000
_diffrn_orient_matrix_UB_32 -0.1529275000
_diffrn_orient_matrix_UB_33 -0.0070877000
_diffrn_radiation_monochromator mirror
_diffrn_radiation_probe x-ray
_diffrn_radiation_type 'Cu K\a'
_diffrn_radiation_wavelength 1.54184
_diffrn_reflns_av_R_equivalents 0.0169
_diffrn_reflns_av_unetI/netI 0.0196
_diffrn_reflns_Laue_measured_fraction_full 1.000
_diffrn_reflns_Laue_measured_fraction_max 0.970
_diffrn_reflns_limit_h_max 16
_diffrn_reflns_limit_h_min -15
_diffrn_reflns_limit_k_max 6
_diffrn_reflns_limit_k_min -11
_diffrn_reflns_limit_l_max 17
_diffrn_reflns_limit_l_min -15
_diffrn_reflns_number 10871
_diffrn_reflns_point_group_measured_fraction_full 1.000
_diffrn_reflns_point_group_measured_fraction_max 0.970
_diffrn_reflns_theta_full 67.684
_diffrn_reflns_theta_max 75.571
_diffrn_reflns_theta_min 4.485
_diffrn_source 'Rotating-anode X-ray tube (dual wavelength)'
_diffrn_source_type 'Rigaku (Cu) X-ray DW Source'
_exptl_absorpt_coefficient_mu 3.690
_exptl_absorpt_correction_T_max 0.924
_exptl_absorpt_correction_T_min 0.801
_exptl_absorpt_correction_type gaussian
_exptl_absorpt_process_details
;
CrysAlisPro 1.171.40.53 (Rigaku Oxford Diffraction, 2019)
Numerical absorption correction based on gaussian integration over
			a multifaceted crystal model
Empirical absorption correction using spherical harmonics,
 implemented in SCALE3 ABSPACK scaling algorithm.
;
_exptl_crystal_colour green
_exptl_crystal_colour_primary green
_exptl_crystal_density_diffrn 1.338
_exptl_crystal_description block
_exptl_crystal_F_000 760
_exptl_crystal_preparation 'Coated in Fomblin oil'
_exptl_crystal_recrystallization_method 'Crystallised from diethyl ether'
_exptl_crystal_size_max 0.108
_exptl_crystal_size_mid 0.076
_exptl_crystal_size_min 0.064
_refine_diff_density_max 0.456
_refine_diff_density_min -0.341
_refine_diff_density_rms 0.054
_refine_ls_extinction_method none
_refine_ls_goodness_of_fit_ref 1.057
_refine_ls_hydrogen_treatment constr
_refine_ls_matrix_type full
_refine_ls_number_parameters 203
_refine_ls_number_reflns 3609
_refine_ls_number_restraints 0
_refine_ls_restrained_S_all 1.057
_refine_ls_R_factor_all 0.0334
_refine_ls_R_factor_gt 0.0309
_refine_ls_shift/su_max 0.001
_refine_ls_shift/su_mean 0.000
_refine_ls_structure_factor_coef Fsqd
_refine_ls_weighting_details 'w=1/[\s^2^(Fo^2^)+(0.0388P)^2^+1.3950P] where P=(Fo^2^+2Fc^2^)/3'
_refine_ls_weighting_scheme calc
_refine_ls_wR_factor_gt 0.0811
_refine_ls_wR_factor_ref 0.0825
_reflns_Friedel_coverage 0.000
_reflns_number_gt 3337
_reflns_number_total 3609
_reflns_threshold_expression 'I > 2\s(I)'
_cod_data_source_file d2dt02012b2.cif
_cod_data_source_block 2
_cod_database_code 7710750
_shelx_shelxl_version_number 2018/3
_chemical_oxdiff_formula 'C30 H40 Mg2 N4 O2 S4 Si2'
_shelx_space_group_comment
;
The symmetry employed for this shelxl refinement is uniquely defined
by the following loop, which should always be used as a source of
symmetry information in preference to the above space-group names.
They are only intended as comments.
;
_reflns_odcompleteness_completeness 99.89
_reflns_odcompleteness_iscentric 1
_reflns_odcompleteness_theta 68.13
_olex2_refinement_description
;
1. Fixed Uiso
 At 1.2 times of:
  All C(H) groups
 At 1.5 times of:
  All C(H,H,H) groups
2.a Aromatic/amide H refined with riding coordinates:
 C3(H3), C4(H4), C5(H5), C6(H6), C8(H8), C9(H9), C10(H10), C11(H11)
2.b Idealised Me refined as rotating group:
 C12(H12A,H12B,H12C), C13(H13A,H13B,H13C), C14(H14A,H14B,H14C), C15(H15A,H15B,
 H15C)
;
_olex2_exptl_crystal_mounting_method 'Mounted on a glass loop'
_olex2_submission_special_instructions 'No special instructions were received'
_oxdiff_exptl_absorpt_empirical_details
;
Empirical correction (ABSPACK) includes:
- Absorption correction using spherical harmonics
- Frame scaling
;
_oxdiff_exptl_absorpt_empirical_full_max 1.564
_oxdiff_exptl_absorpt_empirical_full_min 0.848

loop_
_space_group_symop_operation_xyz
'x, y, z'
'-x+1/2, y+1/2, -z+1/2'
'-x, -y, -z'
'x-1/2, -y-1/2, z-1/2'

loop_
_atom_site_label
_atom_site_type_symbol
_atom_site_fract_x
_atom_site_fract_y
_atom_site_fract_z
_atom_site_U_iso_or_equiv
_atom_site_adp_type
_atom_site_occupancy
_atom_site_site_symmetry_order
_atom_site_calc_flag
_atom_site_refinement_flags_posn
_atom_site_refinement_flags_adp
_atom_site_refinement_flags_occupancy
_atom_site_disorder_assembly
_atom_site_disorder_group
S1 S 0.85669(3) 0.01227(5) 0.52276(3) 0.02389(11) Uani 1 1 d . . . . .
S2 S 0.77991(3) 0.19011(5) 0.36913(3) 0.02520(12) Uani 1 1 d . . . . .
Si1 Si 0.56119(3) 0.07726(5) 0.70626(3) 0.01963(12) Uani 1 1 d . . . . .
Mg1 Mg 0.60238(4) 0.04359(5) 0.47351(4) 0.01648(13) Uani 1 1 d . . . . .
O1 O 0.52466(8) 0.04371(11) 0.59245(8) 0.0175(2) Uani 1 1 d . . . . .
N1 N 0.69454(11) -0.14216(14) 0.46587(10) 0.0208(3) Uani 1 1 d . . . . .
N2 N 0.57858(11) 0.22310(14) 0.37989(10) 0.0198(3) Uani 1 1 d . . . . .
C1 C 0.75907(13) 0.13498(17) 0.49398(12) 0.0212(3) Uani 1 1 d . . . . .
C2 C 0.79524(13) -0.13984(18) 0.49294(12) 0.0218(3) Uani 1 1 d . . . . .
C3 C 0.85536(15) -0.2565(2) 0.49721(13) 0.0296(4) Uani 1 1 d . . . . .
H3 H 0.924846 -0.252133 0.516510 0.036 Uiso 1 1 calc R U . . .
C4 C 0.80998(17) -0.3770(2) 0.47247(14) 0.0334(4) Uani 1 1 d . . . . .
H4 H 0.848413 -0.455295 0.475009 0.040 Uiso 1 1 calc R U . . .
C5 C 0.70609(17) -0.3807(2) 0.44359(14) 0.0329(4) Uani 1 1 d . . . . .
H5 H 0.673827 -0.461133 0.426222 0.039 Uiso 1 1 calc R U . . .
C6 C 0.65209(15) -0.26244(19) 0.44134(13) 0.0268(4) Uani 1 1 d . . . . .
H6 H 0.582590 -0.265244 0.421892 0.032 Uiso 1 1 calc R U . . .
C7 C 0.66012(13) 0.26034(17) 0.33281(12) 0.0200(3) Uani 1 1 d . . . . .
C8 C 0.65210(14) 0.35130(18) 0.25508(13) 0.0235(4) Uani 1 1 d . . . . .
H8 H 0.709504 0.374642 0.223311 0.028 Uiso 1 1 calc R U . . .
C9 C 0.55835(14) 0.40579(18) 0.22622(13) 0.0249(4) Uani 1 1 d . . . . .
H9 H 0.551455 0.465787 0.174245 0.030 Uiso 1 1 calc R U . . .
C10 C 0.47375(14) 0.37020(18) 0.27564(13) 0.0252(4) Uani 1 1 d . . . . .
H10 H 0.409728 0.406955 0.258321 0.030 Uiso 1 1 calc R U . . .
C11 C 0.48766(13) 0.27881(18) 0.35106(13) 0.0232(4) Uani 1 1 d . . . . .
H11 H 0.431139 0.254368 0.383760 0.028 Uiso 1 1 calc R U . . .
C12 C 0.78088(15) 0.25379(19) 0.56268(14) 0.0284(4) Uani 1 1 d . . . . .
H12A H 0.774059 0.226198 0.628885 0.043 Uiso 1 1 calc R U . . .
H12B H 0.733123 0.324396 0.545550 0.043 Uiso 1 1 calc R U . . .
H12C H 0.849176 0.285428 0.556778 0.043 Uiso 1 1 calc R U . . .
C13 C 0.68733(14) -0.00321(19) 0.74133(13) 0.0268(4) Uani 1 1 d . . . . .
H13A H 0.678955 -0.098645 0.743354 0.040 Uiso 1 1 calc R U . . .
H13B H 0.713246 0.028403 0.804633 0.040 Uiso 1 1 calc R U . . .
H13C H 0.734608 0.019252 0.694014 0.040 Uiso 1 1 calc R U . . .
C14 C 0.46821(15) 0.0132(2) 0.79197(13) 0.0279(4) Uani 1 1 d . . . . .
H14A H 0.400056 0.037841 0.767956 0.042 Uiso 1 1 calc R U . . .
H14B H 0.483730 0.051542 0.855630 0.042 Uiso 1 1 calc R U . . .
H14C H 0.473212 -0.082544 0.796233 0.042 Uiso 1 1 calc R U . . .
C15 C 0.57095(15) 0.26289(19) 0.72734(14) 0.0282(4) Uani 1 1 d . . . . .
H15A H 0.597171 0.304932 0.671608 0.042 Uiso 1 1 calc R U . . .
H15B H 0.616191 0.280210 0.784482 0.042 Uiso 1 1 calc R U . . .
H15C H 0.504465 0.298374 0.736705 0.042 Uiso 1 1 calc R U . . .

loop_
_atom_site_aniso_label
_atom_site_aniso_U_11
_atom_site_aniso_U_22
_atom_site_aniso_U_33
_atom_site_aniso_U_23
_atom_site_aniso_U_13
_atom_site_aniso_U_12
S1 0.0165(2) 0.0292(2) 0.0255(2) 0.00274(17) -0.00055(16) 0.00199(16)
S2 0.0195(2) 0.0313(2) 0.0252(2) 0.00685(17) 0.00440(16) 0.00180(16)
Si1 0.0200(2) 0.0210(2) 0.0177(2) -0.00045(17) 0.00045(17) -0.00131(17)
Mg1 0.0157(3) 0.0165(3) 0.0172(3) 0.0007(2) 0.0008(2) 0.0000(2)
O1 0.0168(5) 0.0182(6) 0.0172(5) 0.0003(4) 0.0003(4) -0.0012(4)
N1 0.0235(7) 0.0201(7) 0.0188(7) -0.0009(5) 0.0010(5) 0.0030(6)
N2 0.0208(7) 0.0183(7) 0.0199(7) 0.0010(5) -0.0003(5) -0.0009(5)
C1 0.0193(8) 0.0229(9) 0.0213(8) 0.0024(7) 0.0001(6) 0.0000(6)
C2 0.0235(8) 0.0256(9) 0.0164(8) 0.0030(6) 0.0031(6) 0.0055(7)
C3 0.0286(9) 0.0363(11) 0.0246(9) 0.0057(8) 0.0055(7) 0.0126(8)
C4 0.0442(12) 0.0282(10) 0.0287(10) 0.0030(8) 0.0088(8) 0.0169(9)
C5 0.0486(12) 0.0217(9) 0.0282(10) -0.0034(7) 0.0019(8) 0.0055(8)
C6 0.0322(10) 0.0238(9) 0.0235(9) -0.0019(7) -0.0025(7) 0.0022(7)
C7 0.0223(8) 0.0179(8) 0.0196(8) -0.0013(6) 0.0016(6) -0.0020(6)
C8 0.0266(9) 0.0234(9) 0.0206(8) 0.0018(7) 0.0026(7) -0.0044(7)
C9 0.0317(10) 0.0217(9) 0.0208(8) 0.0037(7) -0.0013(7) -0.0016(7)
C10 0.0236(9) 0.0246(9) 0.0265(9) 0.0033(7) -0.0028(7) 0.0040(7)
C11 0.0215(8) 0.0233(9) 0.0248(8) 0.0024(7) 0.0022(7) 0.0013(7)
C12 0.0292(10) 0.0269(10) 0.0286(9) -0.0015(7) -0.0011(7) -0.0042(7)
C13 0.0251(9) 0.0313(10) 0.0235(9) 0.0040(7) -0.0018(7) -0.0007(7)
C14 0.0290(9) 0.0321(10) 0.0228(9) -0.0029(7) 0.0040(7) -0.0030(8)
C15 0.0320(10) 0.0266(10) 0.0255(9) -0.0041(7) 0.0000(7) -0.0020(8)

loop_
_atom_type_symbol
_atom_type_description
_atom_type_scat_dispersion_real
_atom_type_scat_dispersion_imag
_atom_type_scat_source
C C 0.0181 0.0091 'International Tables Vol C Tables 4.2.6.8 and 6.1.1.4'
H H 0.0000 0.0000 'International Tables Vol C Tables 4.2.6.8 and 6.1.1.4'
Mg Mg 0.1719 0.1771 'International Tables Vol C Tables 4.2.6.8 and 6.1.1.4'
N N 0.0311 0.0180 'International Tables Vol C Tables 4.2.6.8 and 6.1.1.4'
O O 0.0492 0.0322 'International Tables Vol C Tables 4.2.6.8 and 6.1.1.4'
S S 0.3331 0.5567 'International Tables Vol C Tables 4.2.6.8 and 6.1.1.4'
Si Si 0.2541 0.3302 'International Tables Vol C Tables 4.2.6.8 and 6.1.1.4'

loop_
_exptl_crystal_face_index_h
_exptl_crystal_face_index_k
_exptl_crystal_face_index_l
_exptl_crystal_face_perp_dist
0 -6 -3 0.0431
-3 5 5 0.0321
3 -6 -3 0.0374
8 0 3 0.0500
-6 -3 -3 0.0530
3 -6 0 0.0462
-5 5 -3 0.0485
6 3 5 0.0475
5 -3 5 0.0403
-5 3 -5 0.0461
-3 -3 7 0.0516
-4 0 8 0.0337
4 0 -8 0.0352
2 5 -5 0.0523
8 0 -4 0.0314
5 5 -2 0.0511
0 0 9 0.0310
-6 0 7 0.0317
-9 0 0 0.0328
-2 4 -6 0.0476
0 0 -9 0.0318

loop_
_geom_angle_atom_site_label_1
_geom_angle_atom_site_label_2
_geom_angle_atom_site_label_3
_geom_angle
_geom_angle_site_symmetry_1
_geom_angle_site_symmetry_3
_geom_angle_publ_flag
C2 S1 C1 103.51(8) . . ?
C7 S2 C1 100.74(8) . . ?
O1 Si1 C13 110.13(7) . . ?
O1 Si1 C14 111.99(7) . . ?
O1 Si1 C15 111.17(7) . . ?
C13 Si1 C14 107.47(9) . . ?
C13 Si1 C15 109.68(9) . . ?
C14 Si1 C15 106.26(9) . . ?
O1 Mg1 O1 84.76(5) . 3_656 ?
O1 Mg1 N1 92.93(5) 3_656 . ?
O1 Mg1 N1 110.84(5) . . ?
O1 Mg1 N2 114.65(5) . . ?
O1 Mg1 N2 90.97(5) 3_656 . ?
O1 Mg1 C1 114.92(6) . . ?
O1 Mg1 C1 160.29(6) 3_656 . ?
N1 Mg1 C1 81.29(6) . . ?
N2 Mg1 N1 134.51(6) . . ?
N2 Mg1 C1 80.11(6) . . ?
Si1 O1 Mg1 130.81(7) . . ?
Si1 O1 Mg1 133.07(7) . 3_656 ?
Mg1 O1 Mg1 95.24(5) . 3_656 ?
C2 N1 Mg1 119.98(12) . . ?
C2 N1 C6 117.34(15) . . ?
C6 N1 Mg1 122.50(12) . . ?
C7 N2 Mg1 114.95(11) . . ?
C7 N2 C11 117.71(15) . . ?
C11 N2 Mg1 125.82(12) . . ?
S1 C1 S2 104.59(9) . . ?
S1 C1 Mg1 112.36(9) . . ?
S2 C1 Mg1 102.04(8) . . ?
C12 C1 S1 107.45(12) . . ?
C12 C1 S2 107.88(12) . . ?
C12 C1 Mg1 121.10(12) . . ?
N1 C2 S1 120.21(13) . . ?
N1 C2 C3 122.24(17) . . ?
C3 C2 S1 117.54(14) . . ?
C2 C3 H3 120.5 . . ?
C4 C3 C2 119.02(18) . . ?
C4 C3 H3 120.5 . . ?
C3 C4 H4 120.3 . . ?
C3 C4 C5 119.36(18) . . ?
C5 C4 H4 120.3 . . ?
C4 C5 H5 120.8 . . ?
C6 C5 C4 118.36(19) . . ?
C6 C5 H5 120.8 . . ?
N1 C6 C5 123.67(18) . . ?
N1 C6 H6 118.2 . . ?
C5 C6 H6 118.2 . . ?
N2 C7 S2 118.80(13) . . ?
N2 C7 C8 122.11(16) . . ?
C8 C7 S2 119.09(13) . . ?
C7 C8 H8 120.4 . . ?
C9 C8 C7 119.17(16) . . ?
C9 C8 H8 120.4 . . ?
C8 C9 H9 120.4 . . ?
C8 C9 C10 119.29(16) . . ?
C10 C9 H9 120.4 . . ?
C9 C10 H10 121.0 . . ?
C11 C10 C9 118.09(16) . . ?
C11 C10 H10 121.0 . . ?
N2 C11 C10 123.61(16) . . ?
N2 C11 H11 118.2 . . ?
C10 C11 H11 118.2 . . ?
C1 C12 H12A 109.5 . . ?
C1 C12 H12B 109.5 . . ?
C1 C12 H12C 109.5 . . ?
H12A C12 H12B 109.5 . . ?
H12A C12 H12C 109.5 . . ?
H12B C12 H12C 109.5 . . ?
Si1 C13 H13A 109.5 . . ?
Si1 C13 H13B 109.5 . . ?
Si1 C13 H13C 109.5 . . ?
H13A C13 H13B 109.5 . . ?
H13A C13 H13C 109.5 . . ?
H13B C13 H13C 109.5 . . ?
Si1 C14 H14A 109.5 . . ?
Si1 C14 H14B 109.5 . . ?
Si1 C14 H14C 109.5 . . ?
H14A C14 H14B 109.5 . . ?
H14A C14 H14C 109.5 . . ?
H14B C14 H14C 109.5 . . ?
Si1 C15 H15A 109.5 . . ?
Si1 C15 H15B 109.5 . . ?
Si1 C15 H15C 109.5 . . ?
H15A C15 H15B 109.5 . . ?
H15A C15 H15C 109.5 . . ?
H15B C15 H15C 109.5 . . ?

loop_
_geom_bond_atom_site_label_1
_geom_bond_atom_site_label_2
_geom_bond_distance
_geom_bond_site_symmetry_2
_geom_bond_publ_flag
S1 C1 1.7938(17) . ?
S1 C2 1.7527(19) . ?
S2 C1 1.8401(17) . ?
S2 C7 1.7567(17) . ?
Si1 O1 1.6303(12) . ?
Si1 C13 1.8681(19) . ?
Si1 C14 1.8740(19) . ?
Si1 C15 1.879(2) . ?
Mg1 O1 2.0286(12) 3_656 ?
Mg1 O1 1.9927(12) . ?
Mg1 N1 2.2216(15) . ?
Mg1 N2 2.2125(15) . ?
Mg1 C1 2.2469(18) . ?
N1 C2 1.344(2) . ?
N1 C6 1.355(2) . ?
N2 C7 1.346(2) . ?
N2 C11 1.347(2) . ?
C1 C12 1.528(2) . ?
C2 C3 1.406(2) . ?
C3 H3 0.9300 . ?
C3 C4 1.373(3) . ?
C4 H4 0.9300 . ?
C4 C5 1.390(3) . ?
C5 H5 0.9300 . ?
C5 C6 1.376(3) . ?
C6 H6 0.9300 . ?
C7 C8 1.398(2) . ?
C8 H8 0.9300 . ?
C8 C9 1.374(3) . ?
C9 H9 0.9300 . ?
C9 C10 1.393(3) . ?
C10 H10 0.9300 . ?
C10 C11 1.381(2) . ?
C11 H11 0.9300 . ?
C12 H12A 0.9600 . ?
C12 H12B 0.9600 . ?
C12 H12C 0.9600 . ?
C13 H13A 0.9600 . ?
C13 H13B 0.9600 . ?
C13 H13C 0.9600 . ?
C14 H14A 0.9600 . ?
C14 H14B 0.9600 . ?
C14 H14C 0.9600 . ?
C15 H15A 0.9600 . ?
C15 H15B 0.9600 . ?
C15 H15C 0.9600 . ?

loop_
_geom_torsion_atom_site_label_1
_geom_torsion_atom_site_label_2
_geom_torsion_atom_site_label_3
_geom_torsion_atom_site_label_4
_geom_torsion
_geom_torsion_site_symmetry_1
_geom_torsion_site_symmetry_2
_geom_torsion_site_symmetry_3
_geom_torsion_site_symmetry_4
_geom_torsion_publ_flag
S1 C2 C3 C4 -178.75(14) . . . . ?
S2 C7 C8 C9 179.65(14) . . . . ?
Mg1 N1 C2 S1 -6.31(18) . . . . ?
Mg1 N1 C2 C3 174.64(13) . . . . ?
Mg1 N1 C6 C5 -174.62(14) . . . . ?
Mg1 N2 C7 S2 -13.56(17) . . . . ?
Mg1 N2 C7 C8 165.40(13) . . . . ?
Mg1 N2 C11 C10 -164.42(14) . . . . ?
N1 C2 C3 C4 0.3(3) . . . . ?
N2 C7 C8 C9 0.7(3) . . . . ?
C1 S1 C2 N1 -5.96(15) . . . . ?
C1 S1 C2 C3 173.13(13) . . . . ?
C1 S2 C7 N2 -21.23(15) . . . . ?
C1 S2 C7 C8 159.79(14) . . . . ?
C2 S1 C1 S2 -95.09(9) . . . . ?
C2 S1 C1 Mg1 14.80(10) . . . . ?
C2 S1 C1 C12 150.42(12) . . . . ?
C2 N1 C6 C5 0.6(3) . . . . ?
C2 C3 C4 C5 0.2(3) . . . . ?
C3 C4 C5 C6 -0.3(3) . . . . ?
C4 C5 C6 N1 -0.1(3) . . . . ?
C6 N1 C2 S1 178.35(13) . . . . ?
C6 N1 C2 C3 -0.7(2) . . . . ?
C7 S2 C1 S1 160.33(8) . . . . ?
C7 S2 C1 Mg1 43.11(9) . . . . ?
C7 S2 C1 C12 -85.49(13) . . . . ?
C7 N2 C11 C10 0.8(3) . . . . ?
C7 C8 C9 C10 0.6(3) . . . . ?
C8 C9 C10 C11 -1.2(3) . . . . ?
C9 C10 C11 N2 0.5(3) . . . . ?
C11 N2 C7 S2 179.67(13) . . . . ?
C11 N2 C7 C8 -1.4(2) . . . . ?
C13 Si1 O1 Mg1 123.09(10) . . . 3_656 ?
C13 Si1 O1 Mg1 -43.43(11) . . . . ?
C14 Si1 O1 Mg1 3.56(12) . . . 3_656 ?
C14 Si1 O1 Mg1 -162.96(9) . . . . ?
C15 Si1 O1 Mg1 -115.14(10) . . . 3_656 ?
C15 Si1 O1 Mg1 78.35(11) . . . . ?

loop_
_exptl_oxdiff_crystal_face_indexfrac_h
_exptl_oxdiff_crystal_face_indexfrac_k
_exptl_oxdiff_crystal_face_indexfrac_l
_exptl_oxdiff_crystal_face_x
_exptl_oxdiff_crystal_face_y
_exptl_oxdiff_crystal_face_z
0.0762 -6.0757 -3.0686 -0.0739 -0.2972 0.9520
-2.5152 5.0631 5.0776 -0.2515 0.4710 -0.8455
2.8920 -5.8124 -2.7276 0.2492 -0.1943 0.9487
7.5902 -0.0423 3.3985 0.8241 0.5595 0.0887
-6.3853 -3.1750 -3.4155 -0.7507 -0.5097 0.4203
2.9819 -6.0530 0.2888 0.2158 0.1463 0.9654
-4.8095 4.8853 -2.5745 -0.4190 -0.4364 -0.7963
5.6830 2.7467 4.9602 0.6418 0.6687 -0.3756
5.2031 -2.7651 5.4880 0.4691 0.7558 0.4569
-5.1972 2.7879 -5.4739 -0.4682 -0.7542 -0.4604
-3.0177 -3.4399 7.0968 -0.5062 0.7456 0.4335
-3.9499 -0.0174 8.2012 -0.5582 0.8222 -0.1108
3.9552 -0.0392 -8.1985 0.5577 -0.8214 0.1195
2.4195 5.1875 -4.8957 0.4445 -0.5265 -0.7247
7.9723 0.0101 -3.8101 0.9619 -0.2367 0.1372
5.1702 4.9554 -2.3715 0.7221 -0.1779 -0.6685
0.3475 0.0872 8.8422 -0.0725 0.9948 -0.0711
-6.0811 0.0254 6.7333 -0.7824 0.6076 -0.1368
-8.5095 -0.0462 0.2304 -0.9779 -0.1754 -0.1138
-2.3157 4.4543 -5.7887 -0.1008 -0.7331 -0.6726
-0.3723 0.0634 -8.8397 0.0727 -0.9962 0.0477
